data_4332220
loop_
_publ_author_name
'Tretyakov, Eugene'
'Fokin, Sergei'
'Romanenko, Galina'
'Ikorskii, Vladimir'
'Vasilevsky, Sergei'
'Ovcharenko, Victor'

_publ_section_title
;
 2D and 3D Cu(hfac)2Complexes with Nitronyl Nitroxide Biradicals
;
_journal_issue 9
_journal_name_full 'Inorganic Chemistry'
_journal_page_first 3671
_journal_page_last 3678
_journal_paper_doi 10.1021/ic060132e
_journal_volume 45
_journal_year 2006
_chemical_formula_sum 'C124 H92 Cu7 F84 N16 O36'
_chemical_formula_weight 4422.92
_chemical_name_systematic
; 
 ? 
;
_space_group_IT_number 2
_symmetry_cell_setting triclinic
_symmetry_space_group_name_Hall '-P 1'
_symmetry_space_group_name_H-M 'P -1'
_atom_sites_solution_hydrogens geom
_atom_sites_solution_primary direct
_atom_sites_solution_secondary difmap
_audit_creation_method SHELXL-97
_cell_angle_alpha 104.5490(10)
_cell_angle_beta 93.6700(10)
_cell_angle_gamma 90.0080(10)
_cell_formula_units_Z 1
_cell_length_a 11.0531(6)
_cell_length_b 14.9148(8)
_cell_length_c 27.8636(15)
_cell_measurement_temperature 295(2)
_cell_volume 4436.4(4)
_computing_structure_refinement 'SHELXL-97 (Sheldrick, 1997)'
_computing_structure_solution 'SHELXS-97 (Sheldrick, 1990)'
_diffrn_ambient_temperature 295(2)
_diffrn_measured_fraction_theta_full 0.992
_diffrn_measured_fraction_theta_max 0.992
_diffrn_radiation_monochromator graphite
_diffrn_radiation_source 'fine-focus sealed tube'
_diffrn_radiation_type MoK\a
_diffrn_radiation_wavelength 0.71073
_diffrn_reflns_av_R_equivalents 0.0435
_diffrn_reflns_av_sigmaI/netI 0.0788
_diffrn_reflns_limit_h_max 12
_diffrn_reflns_limit_h_min -12
_diffrn_reflns_limit_k_max 16
_diffrn_reflns_limit_k_min -16
_diffrn_reflns_limit_l_max 30
_diffrn_reflns_limit_l_min -25
_diffrn_reflns_number 19444
_diffrn_reflns_theta_full 23.29
_diffrn_reflns_theta_max 23.29
_diffrn_reflns_theta_min 2.04
_exptl_absorpt_coefficient_mu 0.982
_exptl_crystal_density_diffrn 1.655
_exptl_crystal_density_method 'not measured'
_exptl_crystal_F_000 2195
_refine_diff_density_max 0.560
_refine_diff_density_min -0.425
_refine_diff_density_rms 0.071
_refine_ls_extinction_coef 0.0000(2)
_refine_ls_extinction_expression Fc^*^=kFc[1+0.001xFc^2^\l^3^/sin(2\q)]^-1/4^
_refine_ls_extinction_method SHELXL
_refine_ls_goodness_of_fit_ref 0.883
_refine_ls_hydrogen_treatment mixed
_refine_ls_matrix_type full
_refine_ls_number_parameters 1386
_refine_ls_number_reflns 12707
_refine_ls_number_restraints 0
_refine_ls_restrained_S_all 0.883
_refine_ls_R_factor_all 0.0979
_refine_ls_R_factor_gt 0.0593
_refine_ls_shift/su_max 10.642
_refine_ls_shift/su_mean 0.035
_refine_ls_structure_factor_coef Fsqd
_refine_ls_weighting_details 'calc w=1/[\s^2^(Fo^2^)+(0.0943P)^2^+0.0000P] where P=(Fo^2^+2Fc^2^)/3'
_refine_ls_weighting_scheme calc
_refine_ls_wR_factor_gt 0.1458
_refine_ls_wR_factor_ref 0.1633
_reflns_number_gt 7338
_reflns_number_total 12707
_reflns_threshold_expression >2sigma(I)
_cod_data_source_file ic060132esup1.cif
_cod_data_source_block 2
_cod_depositor_comments
;
The following automatic conversions were performed:

'_symmetry_cell_setting' value 'Triclinic' changed to 'triclinic'
according to /home/saulius/struct/CIF-dictionaries/cif_core.dic
dictionary named 'cif_core.dic' version 2.4.2 from 2011-04-26.

Automatic conversion script
Id: cif_fix_values 1891 2012-01-12 08:04:46Z andrius 
;
_cod_original_sg_symbol_H-M P-1
_cod_database_code 4332220

loop_
_symmetry_equiv_pos_as_xyz
'x, y, z'
'-x, -y, -z'

loop_
_atom_site_label
_atom_site_type_symbol
_atom_site_fract_x
_atom_site_fract_y
_atom_site_fract_z
_atom_site_U_iso_or_equiv
_atom_site_adp_type
_atom_site_occupancy
_atom_site_symmetry_multiplicity
_atom_site_calc_flag
_atom_site_refinement_flags
Cu1 Cu 0.87744(6) 0.31609(4) 0.02113(2) 0.0512(2) Uani 1 1 d .
O1 O 0.7516(3) 0.3390(3) -0.02626(15) 0.0723(11) Uani 1 1 d .
C1 C 0.6588(17) 0.4141(9) -0.0887(9) 0.298(14) Uani 1 1 d .
F1 F 0.5301(11) 0.4004(11) -0.0617(6) 0.321(7) Uani 1 1 d .
F2 F 0.6092(9) 0.4850(5) -0.0866(4) 0.281(5) Uani 1 1 d .
F3 F 0.6198(15) 0.3400(6) -0.1064(4) 0.294(7) Uani 1 1 d .
C2 C 0.7219(6) 0.4164(5) -0.0330(3) 0.083(2) Uani 1 1 d .
C3 C 0.7628(7) 0.5018(5) -0.0045(3) 0.091(2) Uani 1 1 d .
H3A H 0.727(5) 0.564(4) -0.011(2) 0.10(2) Uiso 1 1 d .
C4 C 0.8470(6) 0.5118(4) 0.0356(3) 0.0652(17) Uani 1 1 d .
C5 C 0.8823(8) 0.6065(4) 0.0656(3) 0.086(2) Uani 1 1 d .
F4 F 0.8419(7) 0.6308(3) 0.1059(2) 0.203(4) Uani 1 1 d .
F5 F 0.8556(7) 0.6726(3) 0.0436(2) 0.180(3) Uani 1 1 d .
F6 F 0.9975(6) 0.6190(3) 0.0707(3) 0.210(4) Uani 1 1 d .
O2 O 0.8951(3) 0.4484(2) 0.05143(14) 0.0657(10) Uani 1 1 d .
Cu2 Cu 0.62105(6) 0.15229(5) 0.24698(3) 0.0624(2) Uani 1 1 d .
O3 O 0.9036(3) 0.1962(2) -0.02442(13) 0.0544(9) Uani 1 1 d .
C6 C 0.9968(6) 0.0642(4) -0.0675(3) 0.0762(19) Uani 1 1 d .
F7 F 0.9733(6) 0.0822(3) -0.10938(17) 0.146(2) Uani 1 1 d .
F8 F 1.0950(3) 0.0157(3) -0.06970(19) 0.141(2) Uani 1 1 d .
F9 F 0.9087(4) 0.0064(3) -0.06392(18) 0.1134(14) Uani 1 1 d .
C7 C 0.9974(5) 0.1486(3) -0.0239(2) 0.0524(14) Uani 1 1 d .
C8 C 1.0949(6) 0.1658(4) 0.0109(2) 0.0591(16) Uani 1 1 d .
H8A H 1.155(4) 0.129(3) 0.0062(16) 0.039(14) Uiso 1 1 d .
C9 C 1.1005(5) 0.2422(4) 0.0505(2) 0.0585(15) Uani 1 1 d .
C10 C 1.2116(7) 0.2578(5) 0.0863(3) 0.083(2) Uani 1 1 d .
F10 F 1.2726(5) 0.1859(4) 0.0866(2) 0.191(3) Uani 1 1 d .
F11 F 1.2848(5) 0.3146(5) 0.0775(2) 0.186(3) Uani 1 1 d .
F12 F 1.1883(5) 0.2906(5) 0.1311(2) 0.179(3) Uani 1 1 d .
O4 O 1.0240(3) 0.3053(2) 0.06128(13) 0.0607(10) Uani 1 1 d .
O5 O 0.6904(4) 0.0364(3) 0.25302(16) 0.0751(12) Uani 1 1 d .
C11 C 0.8352(12) -0.0820(9) 0.2527(7) 0.158(5) Uani 1 1 d .
F13 F 0.9379(8) -0.0965(6) 0.2582(6) 0.281(6) Uani 1 1 d .
F14 F 0.8054(14) -0.0831(7) 0.2968(4) 0.300(8) Uani 1 1 d .
F15 F 0.7790(13) -0.1448(5) 0.2303(5) 0.325(8) Uani 1 1 d .
C12 C 0.7963(8) 0.0121(4) 0.2442(3) 0.0774(19) Uani 1 1 d .
C13 C 0.8824(7) 0.0559(5) 0.2236(3) 0.083(2) Uani 1 1 d .
H13A H 0.950(5) 0.032(3) 0.2215(19) 0.053(17) Uiso 1 1 d .
C14 C 0.8609(6) 0.1390(4) 0.2129(2) 0.0615(15) Uani 1 1 d .
C15 C 0.9615(6) 0.1832(5) 0.1916(3) 0.0718(17) Uani 1 1 d .
F16 F 0.9251(4) 0.2153(4) 0.15472(19) 0.144(2) Uani 1 1 d .
F17 F 1.0102(4) 0.2542(3) 0.22583(17) 0.1198(14) Uani 1 1 d .
F18 F 1.0532(4) 0.1294(3) 0.1785(2) 0.1263(16) Uani 1 1 d .
O6 O 0.7668(3) 0.1858(2) 0.21841(13) 0.0588(9) Uani 1 1 d .
O7 O 0.4780(4) 0.1150(3) 0.27469(14) 0.0721(11) Uani 1 1 d .
C16 C 0.2795(8) 0.1073(8) 0.2941(4) 0.113(3) Uani 1 1 d .
F19 F 0.1805(6) 0.1511(5) 0.3015(3) 0.209(4) Uani 1 1 d .
F20 F 0.3048(6) 0.0813(7) 0.3311(3) 0.263(5) Uani 1 1 d .
F21 F 0.2408(7) 0.0366(6) 0.2614(3) 0.240(4) Uani 1 1 d .
C17 C 0.3788(6) 0.1571(5) 0.2768(2) 0.0731(17) Uani 1 1 d .
C18 C 0.3551(7) 0.2394(5) 0.2661(3) 0.0790(19) Uani 1 1 d .
H18A H 0.278(5) 0.256(3) 0.2655(18) 0.051(16) Uiso 1 1 d .
C19 C 0.4428(6) 0.2909(4) 0.2518(2) 0.0674(16) Uani 1 1 d .
C20 C 0.4118(7) 0.3846(5) 0.2418(3) 0.091(2) Uani 1 1 d .
F22 F 0.4703(5) 0.4520(3) 0.27378(19) 0.1370(18) Uani 1 1 d .
F23 F 0.4387(4) 0.3882(3) 0.19699(16) 0.1047(13) Uani 1 1 d .
F24 F 0.2938(4) 0.4036(3) 0.24508(19) 0.1311(17) Uani 1 1 d .
O8 O 0.5529(4) 0.2717(2) 0.24577(14) 0.0668(10) Uani 1 1 d .
Cu3 Cu 1.0000 0.5000 0.5000 0.0715(3) Uani 1 2 d S
O9 O 1.0551(4) 0.3756(3) 0.49539(16) 0.0813(12) Uani 1 1 d .
C21 C 1.1643(13) 0.2429(8) 0.4774(5) 0.151(5) Uani 1 1 d .
F31 F 1.2704(8) 0.2175(6) 0.4569(4) 0.242(5) Uani 1 1 d .
F32 F 1.2025(13) 0.2505(6) 0.5179(3) 0.297(6) Uani 1 1 d .
F33 F 1.1118(9) 0.1798(5) 0.4576(6) 0.313(7) Uani 1 1 d .
C22 C 1.1289(6) 0.3350(5) 0.4656(3) 0.0796(19) Uani 1 1 d .
C23 C 1.1685(8) 0.3613(6) 0.4252(3) 0.094(2) Uani 1 1 d .
H23A H 1.224(5) 0.328(4) 0.406(2) 0.077(19) Uiso 1 1 d .
C24 C 1.1312(6) 0.4423(6) 0.4138(2) 0.0778(19) Uani 1 1 d .
C25 C 1.1775(8) 0.4634(8) 0.3680(3) 0.107(3) Uani 1 1 d .
F34 F 1.1219(5) 0.4135(5) 0.32754(18) 0.174(3) Uani 1 1 d .
F35 F 1.2901(5) 0.4472(5) 0.3631(2) 0.169(2) Uani 1 1 d .
F36 F 1.1597(7) 0.5479(5) 0.3653(2) 0.188(3) Uani 1 1 d .
O10 O 1.0615(4) 0.5012(3) 0.43661(15) 0.0775(12) Uani 1 1 d .
Cu4 Cu 0.84414(7) 0.68368(6) 0.33000(3) 0.0858(3) Uani 1 1 d .
O11 O 0.7053(4) 0.7006(3) 0.36919(16) 0.0923(14) Uani 1 1 d .
C31 C 0.508(2) 0.710(4) 0.3908(7) 0.43(3) Uani 1 1 d .
F37 F 0.5157(15) 0.6233(15) 0.4062(6) 0.345(10) Uani 1 1 d .
F38 F 0.5303(7) 0.7516(10) 0.4321(3) 0.255(5) Uani 1 1 d .
F39 F 0.3984(6) 0.7000(10) 0.3787(3) 0.277(5) Uani 1 1 d .
C32 C 0.5980(8) 0.6945(6) 0.3524(3) 0.109(3) Uani 1 1 d .
C33 C 0.5545(8) 0.6853(7) 0.3052(4) 0.112(3) Uani 1 1 d .
H33A H 0.485(6) 0.681(4) 0.300(2) 0.07(2) Uiso 1 1 d .
C34 C 0.6256(7) 0.6778(4) 0.2654(3) 0.0727(17) Uani 1 1 d .
C35 C 0.5625(8) 0.6684(7) 0.2150(3) 0.095(2) Uani 1 1 d .
F40 F 0.6326(5) 0.6718(6) 0.1809(2) 0.208(4) Uani 1 1 d .
F41 F 0.5016(8) 0.5955(4) 0.1993(2) 0.226(4) Uani 1 1 d .
F42 F 0.4890(5) 0.7339(4) 0.2125(2) 0.165(2) Uani 1 1 d .
O12 O 0.7359(4) 0.6734(3) 0.26663(15) 0.0726(11) Uani 1 1 d .
O13 O 0.9202(5) 0.7866(3) 0.37803(17) 0.0919(14) Uani 1 1 d .
C36 C 1.0500(16) 0.9071(11) 0.4216(8) 0.186(6) Uani 1 1 d .
F43 F 0.9681(13) 0.9589(8) 0.4290(6) 0.326(8) Uani 1 1 d .
F44 F 1.1035(17) 0.8827(8) 0.4526(4) 0.369(10) Uani 1 1 d .
F45 F 1.1238(15) 0.9619(8) 0.4084(5) 0.327(8) Uani 1 1 d .
C37 C 1.0195(10) 0.8221(5) 0.3745(3) 0.102(3) Uani 1 1 d .
C38 C 1.0971(9) 0.7969(7) 0.3376(5) 0.106(3) Uani 1 1 d .
H38A H 1.151(7) 0.824(5) 0.330(3) 0.11(3) Uiso 1 1 d .
C39 C 1.0723(7) 0.7229(6) 0.2981(3) 0.095(2) Uani 1 1 d .
C40 C 1.1589(11) 0.7013(12) 0.2571(7) 0.176(6) Uani 1 1 d .
F46 F 1.2458(7) 0.7549(6) 0.2611(4) 0.265(5) Uani 1 1 d .
F47 F 1.1126(8) 0.6847(12) 0.2156(4) 0.323(8) Uani 1 1 d .
F48 F 1.2169(9) 0.6265(7) 0.2613(5) 0.275(6) Uani 1 1 d .
O14 O 0.9805(5) 0.6730(4) 0.2904(2) 0.124(2) Uani 1 1 d .
O1A O 0.5122(3) 0.1097(2) 0.16913(13) 0.0579(9) Uani 1 1 d .
N1A N 0.5394(4) 0.0469(3) 0.13081(16) 0.0473(10) Uani 1 1 d .
C1A C 0.4803(5) -0.0477(3) 0.1174(2) 0.0526(14) Uani 1 1 d .
C2A C 0.3521(6) -0.0335(6) 0.0976(3) 0.077(2) Uani 1 1 d .
H2AA H 0.306(6) 0.007(4) 0.124(3) 0.10(2) Uiso 1 1 d .
H2AB H 0.314(5) -0.089(4) 0.0884(18) 0.056(17) Uiso 1 1 d .
H2AC H 0.357(4) -0.010(4) 0.066(2) 0.069(17) Uiso 1 1 d .
C3A C 0.4762(8) -0.0845(6) 0.1634(3) 0.076(2) Uani 1 1 d .
H3AA H 0.430(6) -0.050(5) 0.186(3) 0.10(3) Uiso 1 1 d .
H3AB H 0.563(7) -0.109(5) 0.175(3) 0.12(3) Uiso 1 1 d .
H3AC H 0.439(5) -0.144(4) 0.154(2) 0.08(2) Uiso 1 1 d .
C4A C 0.5628(5) -0.0990(3) 0.0772(2) 0.0537(14) Uani 1 1 d .
C5A C 0.6713(8) -0.1437(6) 0.0978(4) 0.087(2) Uani 1 1 d .
H5AA H 0.727(5) -0.165(4) 0.071(2) 0.064(18) Uiso 1 1 d .
H5AB H 0.648(6) -0.193(5) 0.114(3) 0.11(3) Uiso 1 1 d .
H5AC H 0.718(7) -0.103(5) 0.123(3) 0.12(3) Uiso 1 1 d .
C6A C 0.4988(11) -0.1684(6) 0.0336(4) 0.086(2) Uani 1 1 d .
H6AA H 0.550(6) -0.197(5) 0.014(3) 0.11(3) Uiso 1 1 d .
H6AB H 0.452(5) -0.139(4) 0.016(2) 0.06(2) Uiso 1 1 d .
H6AC H 0.463(6) -0.207(5) 0.051(3) 0.12(3) Uiso 1 1 d .
N2A N 0.6114(3) -0.0201(3) 0.05958(16) 0.0458(10) Uani 1 1 d .
O2A O 0.6609(3) -0.0309(2) 0.01866(14) 0.0580(9) Uani 1 1 d .
C7A C 0.6036(4) 0.0605(3) 0.09416(18) 0.0427(12) Uani 1 1 d .
C8A C 0.6509(4) 0.1491(3) 0.09068(17) 0.0429(12) Uani 1 1 d .
C9A C 0.7344(4) 0.1656(4) 0.0588(2) 0.0455(13) Uani 1 1 d .
H9AA H 0.778(4) 0.124(3) 0.0352(18) 0.053(15) Uiso 1 1 d .
N3A N 0.7530(3) 0.2563(3) 0.06480(14) 0.0450(10) Uani 1 1 d .
N4A N 0.6810(4) 0.2976(3) 0.10095(15) 0.0450(10) Uani 1 1 d .
C41A C 0.6778(6) 0.3984(4) 0.1180(2) 0.0568(15) Uani 1 1 d .
H41A H 0.594(4) 0.413(3) 0.1354(18) 0.055(14) Uiso 1 1 d .
H41B H 0.682(3) 0.419(3) 0.0895(16) 0.032(12) Uiso 1 1 d .
C42A C 0.7809(6) 0.4399(4) 0.1549(2) 0.0580(15) Uani 1 1 d .
H42A H 0.793(4) 0.503(4) 0.1569(19) 0.069(17) Uiso 1 1 d .
H42B H 0.857(5) 0.415(4) 0.147(2) 0.065(18) Uiso 1 1 d .
C10A C 0.6200(5) 0.2350(4) 0.1171(2) 0.0486(13) Uani 1 1 d .
H10A H 0.572(3) 0.251(3) 0.1411(15) 0.026(12) Uiso 1 1 d .
C10B C 0.8204(6) 0.3887(5) 0.3085(2) 0.0683(17) Uani 1 1 d .
H10B H 0.821(4) 0.332(3) 0.2835(18) 0.052(14) Uiso 1 1 d .
C42B C 0.7664(6) 0.4260(5) 0.2062(2) 0.0595(15) Uani 1 1 d .
H42C H 0.701(4) 0.456(3) 0.2191(19) 0.054(17) Uiso 1 1 d .
H42D H 0.757(4) 0.356(4) 0.2016(19) 0.073(17) Uiso 1 1 d .
C41B C 0.8705(6) 0.4676(5) 0.2428(2) 0.0673(18) Uani 1 1 d .
H41C H 0.964(5) 0.426(4) 0.231(2) 0.090(18) Uiso 1 1 d .
H41D H 0.877(5) 0.522(4) 0.240(2) 0.07(2) Uiso 1 1 d .
N4B N 0.8457(4) 0.4642(3) 0.29330(16) 0.0623(12) Uani 1 1 d .
N3B N 0.8435(4) 0.5410(3) 0.33121(17) 0.0649(13) Uani 1 1 d .
C9B C 0.8184(6) 0.5105(5) 0.3700(2) 0.0682(18) Uani 1 1 d .
H9BA H 0.807(4) 0.550(3) 0.398(2) 0.055(16) Uiso 1 1 d .
C8B C 0.8029(5) 0.4145(4) 0.3576(2) 0.0595(15) Uani 1 1 d .
C7B C 0.7664(5) 0.3572(4) 0.3885(2) 0.0634(15) Uani 1 1 d .
O2B O 0.7332(4) 0.2201(3) 0.32612(16) 0.0945(15) Uani 1 1 d .
N2B N 0.7296(5) 0.2687(4) 0.37128(18) 0.0761(15) Uani 1 1 d .
C6B C 0.7450(12) 0.3033(9) 0.5055(3) 0.116(3) Uani 1 1 d .
H6BA H 0.836(6) 0.291(4) 0.502(2) 0.09(3) Uiso 1 1 d .
H6BB H 0.695(6) 0.247(5) 0.516(3) 0.12(2) Uiso 1 1 d .
H6BC H 0.739(6) 0.359(5) 0.529(3) 0.10(3) Uiso 1 1 d .
C5B C 0.5597(10) 0.3512(10) 0.4612(5) 0.151(4) Uani 1 1 d .
H5BA H 0.61(2) 0.374(17) 0.519(10) 0.53(15) Uiso 1 1 d .
H5BB H 0.507(7) 0.303(5) 0.466(3) 0.12(3) Uiso 1 1 d .
H5BC H 0.523(6) 0.350(5) 0.428(3) 0.11(3) Uiso 1 1 d .
C4B C 0.6905(7) 0.3113(5) 0.4554(2) 0.093(2) Uani 1 1 d .
C3B C 0.5889(17) 0.1632(13) 0.3969(4) 0.155(7) Uani 1 1 d .
H3BA H 0.654(9) 0.110(6) 0.380(4) 0.14(4) Uiso 1 1 d .
H3BB H 0.531(9) 0.212(7) 0.391(4) 0.16(5) Uiso 1 1 d .
H3BC H 0.568(8) 0.137(6) 0.427(4) 0.16(3) Uiso 1 1 d .
C2B C 0.8155(15) 0.1682(10) 0.4184(5) 0.140(5) Uani 1 1 d .
H2BA H 0.797(16) 0.123(10) 0.400(6) 0.26(9) Uiso 1 1 d .
H2BB H 0.797(8) 0.144(6) 0.449(4) 0.16(4) Uiso 1 1 d .
H2BC H 0.887(7) 0.216(6) 0.426(3) 0.14(4) Uiso 1 1 d .
C1B C 0.7024(8) 0.2244(6) 0.4124(3) 0.098(2) Uani 1 1 d .
N1B N 0.7588(4) 0.3817(4) 0.43734(18) 0.0705(14) Uani 1 1 d .
O1B O 0.7901(4) 0.4603(3) 0.46572(14) 0.0844(13) Uani 1 1 d .
C1W C 0.5707(4) 0.0438(3) 0.58171(14) 0.38(4) Uani 0.50 1 d PR
C2W C 0.5653(4) 0.0064(3) 0.53061(14) 0.90(17) Uani 0.50 1 d PR
C3W C 0.4565(4) 0.0057(3) 0.50254(14) 0.44(6) Uani 0.50 1 d PR
C4W C 0.3533(4) 0.0425(3) 0.52558(14) 0.28(2) Uani 0.50 1 d PR
C5W C 0.3587(4) 0.0798(3) 0.57668(14) 0.241(19) Uani 0.50 1 d PR
C6W C 0.4675(4) 0.0805(3) 0.60475(14) 0.256(19) Uani 0.50 1 d PR

loop_
_atom_site_aniso_label
_atom_site_aniso_U_11
_atom_site_aniso_U_22
_atom_site_aniso_U_33
_atom_site_aniso_U_23
_atom_site_aniso_U_13
_atom_site_aniso_U_12
Cu1 0.0562(4) 0.0427(4) 0.0553(4) 0.0137(3) 0.0024(3) 0.0016(3)
O1 0.076(3) 0.060(3) 0.085(3) 0.032(2) -0.017(2) -0.005(2)
C1 0.257(18) 0.068(7) 0.51(3) 0.054(12) -0.31(2) -0.005(8)
F1 0.238(11) 0.327(17) 0.395(17) 0.136(14) -0.195(12) -0.014(10)
F2 0.354(10) 0.138(6) 0.363(11) 0.156(7) -0.259(9) -0.073(7)
F3 0.473(18) 0.147(7) 0.231(9) 0.056(6) -0.245(11) -0.005(9)
C2 0.081(5) 0.072(5) 0.101(5) 0.034(4) -0.014(4) -0.005(4)
C3 0.098(5) 0.065(5) 0.120(6) 0.044(5) -0.012(5) 0.009(4)
C4 0.073(4) 0.048(4) 0.086(5) 0.030(3) 0.037(4) 0.009(3)
C5 0.113(6) 0.046(4) 0.105(6) 0.021(4) 0.032(5) -0.008(4)
F4 0.385(10) 0.094(4) 0.119(4) -0.027(3) 0.138(6) -0.068(4)
F5 0.329(9) 0.054(3) 0.164(5) 0.043(3) 0.005(5) -0.010(4)
F6 0.131(4) 0.078(3) 0.363(10) -0.046(5) 0.004(5) -0.034(3)
O2 0.078(3) 0.046(2) 0.075(3) 0.017(2) 0.010(2) 0.0014(19)
Cu2 0.0704(5) 0.0579(5) 0.0621(5) 0.0205(4) 0.0069(4) -0.0031(3)
O3 0.050(2) 0.050(2) 0.061(2) 0.0089(18) 0.0057(18) 0.0032(17)
C6 0.050(4) 0.064(4) 0.101(6) -0.003(4) -0.002(4) 0.004(3)
F7 0.252(6) 0.102(3) 0.070(3) -0.005(3) 0.017(4) 0.032(4)
F8 0.072(3) 0.100(3) 0.192(5) -0.067(3) -0.022(3) 0.030(2)
F9 0.087(3) 0.071(3) 0.164(4) 0.000(3) -0.009(3) -0.020(2)
C7 0.050(3) 0.040(3) 0.067(4) 0.013(3) 0.010(3) -0.003(3)
C8 0.051(4) 0.048(4) 0.077(5) 0.013(3) 0.005(3) 0.008(3)
C9 0.054(4) 0.060(4) 0.065(4) 0.025(3) -0.004(3) -0.002(3)
C10 0.078(5) 0.080(5) 0.085(6) 0.015(4) -0.019(4) 0.003(4)
F10 0.183(5) 0.119(4) 0.231(7) 0.008(4) -0.137(5) 0.044(4)
F11 0.121(4) 0.233(7) 0.234(7) 0.143(6) -0.095(4) -0.105(4)
F12 0.107(4) 0.313(8) 0.084(4) 0.001(4) -0.032(3) 0.005(4)
O4 0.060(2) 0.057(2) 0.059(2) 0.0067(19) -0.0032(19) 0.0046(19)
O5 0.085(3) 0.062(3) 0.086(3) 0.033(2) -0.003(3) -0.005(2)
C11 0.130(9) 0.123(9) 0.258(16) 0.141(10) -0.077(9) -0.045(7)
F13 0.165(6) 0.220(8) 0.548(19) 0.267(11) 0.008(10) 0.061(6)
F14 0.49(2) 0.256(10) 0.237(9) 0.195(10) 0.141(12) 0.227(12)
F15 0.435(15) 0.093(5) 0.446(18) 0.133(8) -0.233(14) -0.060(7)
C12 0.093(5) 0.059(4) 0.084(5) 0.034(4) -0.025(4) -0.002(4)
C13 0.069(5) 0.079(5) 0.102(6) 0.029(4) -0.011(4) 0.014(4)
C14 0.068(4) 0.060(4) 0.053(4) 0.010(3) -0.004(3) -0.007(3)
C15 0.063(4) 0.082(5) 0.067(4) 0.015(4) -0.004(4) 0.004(4)
F16 0.084(3) 0.244(6) 0.147(4) 0.134(4) -0.010(3) -0.027(3)
F17 0.106(3) 0.111(3) 0.127(4) 0.000(3) 0.019(3) -0.039(3)
F18 0.099(3) 0.104(3) 0.186(5) 0.043(3) 0.057(3) 0.020(3)
O6 0.062(2) 0.054(2) 0.062(2) 0.0174(19) 0.006(2) 0.0010(19)
O7 0.077(3) 0.081(3) 0.064(3) 0.030(2) 0.007(2) -0.008(2)
C16 0.081(6) 0.156(9) 0.115(7) 0.052(7) 0.025(6) -0.027(6)
F19 0.122(5) 0.237(8) 0.317(10) 0.141(7) 0.106(6) 0.007(5)
F20 0.137(5) 0.491(14) 0.270(9) 0.304(11) -0.024(5) -0.104(6)
F21 0.225(8) 0.204(7) 0.258(9) -0.027(7) 0.111(7) -0.135(7)
C17 0.076(5) 0.087(5) 0.060(4) 0.023(4) 0.011(4) -0.015(4)
C18 0.070(5) 0.094(6) 0.079(5) 0.029(4) 0.021(4) 0.005(4)
C19 0.082(5) 0.068(4) 0.051(4) 0.012(3) 0.013(3) 0.006(4)
C20 0.108(6) 0.065(5) 0.102(6) 0.016(5) 0.043(5) 0.027(4)
F22 0.204(5) 0.063(3) 0.131(4) 0.002(3) 0.003(4) 0.014(3)
F23 0.125(3) 0.112(3) 0.099(3) 0.056(3) 0.047(3) 0.037(2)
F24 0.114(3) 0.136(4) 0.170(5) 0.075(3) 0.068(3) 0.061(3)
O8 0.072(3) 0.061(2) 0.068(3) 0.015(2) 0.015(2) 0.002(2)
Cu3 0.0859(8) 0.0773(7) 0.0478(6) 0.0068(5) 0.0146(5) 0.0025(6)
O9 0.096(3) 0.078(3) 0.068(3) 0.011(2) 0.020(3) 0.007(2)
C21 0.171(11) 0.100(8) 0.132(9) -0.043(7) -0.070(8) 0.066(7)
F31 0.229(8) 0.223(8) 0.331(13) 0.152(8) 0.119(9) 0.136(8)
F32 0.501(17) 0.212(8) 0.163(7) 0.034(6) -0.052(10) 0.193(10)
F33 0.248(10) 0.095(5) 0.570(19) 0.085(8) -0.183(11) -0.023(5)
C22 0.080(5) 0.078(5) 0.068(5) -0.003(4) 0.002(4) -0.003(4)
C23 0.099(6) 0.106(6) 0.069(5) 0.003(5) 0.029(5) 0.026(5)
C24 0.070(4) 0.110(6) 0.048(4) 0.007(4) 0.012(3) 0.002(4)
C25 0.102(7) 0.152(8) 0.070(6) 0.029(6) 0.034(5) 0.023(6)
F34 0.164(5) 0.291(8) 0.056(3) 0.022(4) 0.005(3) -0.053(5)
F35 0.099(4) 0.305(8) 0.134(4) 0.101(5) 0.046(3) 0.019(4)
F36 0.259(8) 0.202(7) 0.142(5) 0.091(5) 0.110(5) 0.052(6)
O10 0.081(3) 0.097(3) 0.051(3) 0.012(2) 0.010(2) 0.003(2)
Cu4 0.0727(5) 0.0809(6) 0.0876(6) -0.0105(5) 0.0112(5) -0.0184(4)
O11 0.080(3) 0.113(4) 0.073(3) 0.001(3) 0.007(3) -0.007(3)
C31 0.134(14) 1.05(9) 0.074(11) 0.07(2) 0.006(10) -0.18(3)
F37 0.270(15) 0.58(3) 0.215(13) 0.131(16) 0.155(12) -0.001(15)
F38 0.173(6) 0.432(15) 0.106(6) -0.040(7) 0.049(5) 0.005(7)
F39 0.107(5) 0.567(17) 0.153(6) 0.073(9) 0.048(5) -0.013(8)
C32 0.083(6) 0.156(8) 0.075(6) 0.002(5) 0.017(5) -0.014(5)
C33 0.058(5) 0.178(9) 0.088(7) 0.008(6) 0.006(5) -0.002(5)
C34 0.080(5) 0.062(4) 0.077(5) 0.018(3) 0.006(4) 0.007(3)
C35 0.095(6) 0.112(7) 0.081(6) 0.035(5) -0.003(5) 0.000(5)
F40 0.126(4) 0.428(12) 0.084(4) 0.089(5) 0.002(3) 0.033(6)
F41 0.359(10) 0.156(5) 0.167(5) 0.093(4) -0.173(7) -0.123(6)
F42 0.194(5) 0.171(5) 0.144(5) 0.073(4) -0.011(4) 0.085(4)
O12 0.071(3) 0.085(3) 0.073(3) 0.040(2) 0.008(2) 0.005(2)
O13 0.098(3) 0.085(3) 0.084(3) 0.007(3) -0.008(3) -0.023(3)
C36 0.161(12) 0.124(11) 0.243(18) 0.013(13) -0.073(13) -0.057(10)
F43 0.323(15) 0.149(8) 0.390(16) -0.119(9) -0.104(14) -0.010(9)
F44 0.57(2) 0.218(10) 0.248(11) -0.007(8) -0.267(14) -0.042(13)
F45 0.404(17) 0.196(9) 0.313(13) -0.058(9) -0.005(12) -0.184(12)
C37 0.113(7) 0.083(6) 0.107(7) 0.026(5) -0.030(6) -0.032(5)
C38 0.070(6) 0.103(7) 0.143(9) 0.033(7) -0.011(6) -0.027(5)
C39 0.064(5) 0.093(6) 0.126(7) 0.026(5) 0.005(5) 0.002(4)
C40 0.078(8) 0.190(13) 0.213(15) -0.043(11) 0.045(9) -0.021(8)
F46 0.153(6) 0.268(10) 0.355(12) 0.020(8) 0.121(7) -0.074(6)
F47 0.136(7) 0.65(2) 0.148(7) 0.016(10) 0.066(6) -0.010(10)
F48 0.226(9) 0.229(9) 0.388(16) 0.069(9) 0.191(11) 0.090(8)
O14 0.083(3) 0.115(4) 0.141(5) -0.039(3) 0.034(3) -0.041(3)
O1A 0.072(2) 0.056(2) 0.047(2) 0.0126(19) 0.0126(19) -0.0006(18)
N1A 0.049(3) 0.049(3) 0.044(3) 0.014(2) 0.000(2) -0.005(2)
C1A 0.053(3) 0.051(3) 0.058(3) 0.021(3) 0.000(3) -0.011(3)
C2A 0.056(4) 0.089(6) 0.092(6) 0.036(5) -0.003(4) -0.011(4)
C3A 0.098(6) 0.068(5) 0.069(5) 0.034(4) 0.009(5) -0.006(5)
C4A 0.056(3) 0.046(3) 0.062(4) 0.021(3) -0.008(3) -0.011(3)
C5A 0.088(6) 0.075(5) 0.108(7) 0.041(5) 0.014(6) 0.018(5)
C6A 0.109(7) 0.067(5) 0.078(6) 0.010(5) -0.003(6) -0.029(5)
N2A 0.047(2) 0.046(3) 0.045(3) 0.012(2) 0.000(2) -0.0040(19)
O2A 0.065(2) 0.052(2) 0.056(2) 0.0103(19) 0.011(2) 0.0008(17)
C7A 0.040(3) 0.049(3) 0.040(3) 0.014(3) 0.000(2) 0.001(2)
C8A 0.043(3) 0.047(3) 0.040(3) 0.013(3) -0.002(2) 0.000(2)
C9A 0.045(3) 0.044(3) 0.046(3) 0.009(3) 0.006(3) 0.001(2)
N3A 0.051(2) 0.043(3) 0.041(2) 0.011(2) 0.006(2) 0.001(2)
N4A 0.054(3) 0.043(2) 0.040(2) 0.013(2) 0.005(2) 0.001(2)
C41A 0.085(5) 0.048(3) 0.042(3) 0.017(3) 0.014(3) 0.007(3)
C42A 0.083(5) 0.046(4) 0.046(4) 0.012(3) 0.007(3) -0.013(3)
C10A 0.060(3) 0.051(4) 0.037(3) 0.013(3) 0.013(3) 0.004(3)
C10B 0.089(5) 0.060(4) 0.051(4) 0.005(4) 0.004(3) -0.010(3)
C42B 0.080(5) 0.052(4) 0.046(4) 0.012(3) 0.006(3) -0.008(3)
C41B 0.094(5) 0.061(4) 0.046(4) 0.013(3) 0.005(3) -0.017(4)
N4B 0.086(3) 0.052(3) 0.046(3) 0.009(2) 0.001(3) -0.011(2)
N3B 0.085(3) 0.061(3) 0.045(3) 0.009(3) -0.007(3) -0.003(2)
C9B 0.095(5) 0.064(4) 0.038(4) -0.001(3) 0.000(3) 0.000(3)
C8B 0.067(4) 0.071(4) 0.040(3) 0.014(3) 0.000(3) 0.000(3)
C7B 0.070(4) 0.072(4) 0.045(4) 0.011(3) -0.010(3) -0.009(3)
O2B 0.137(4) 0.086(3) 0.057(3) 0.015(2) -0.013(3) -0.038(3)
N2B 0.094(4) 0.092(4) 0.045(3) 0.026(3) -0.008(3) -0.025(3)
C6B 0.160(11) 0.138(9) 0.053(5) 0.031(6) 0.003(6) -0.054(8)
C5B 0.093(7) 0.233(14) 0.151(11) 0.082(10) 0.040(8) -0.019(8)
C4B 0.115(6) 0.113(6) 0.054(4) 0.028(4) 0.000(4) -0.031(5)
C3B 0.192(15) 0.185(15) 0.093(8) 0.050(10) -0.009(9) -0.114(15)
C2B 0.220(15) 0.105(9) 0.111(8) 0.060(7) -0.016(9) -0.011(10)
C1B 0.121(6) 0.109(6) 0.071(5) 0.041(5) -0.012(5) -0.044(5)
N1B 0.085(4) 0.084(4) 0.042(3) 0.017(3) -0.002(3) -0.017(3)
O1B 0.099(3) 0.099(3) 0.048(2) 0.006(2) -0.002(2) -0.012(3)
C1W 0.13(2) 0.19(4) 0.84(13) 0.23(6) -0.12(5) -0.06(2)
C2W 0.72(17) 0.08(3) 2.0(4) 0.19(9) 1.1(2) -0.01(5)
C3W 0.44(12) 0.16(5) 0.72(12) 0.01(6) 0.38(10) -0.05(6)
C4W 0.37(6) 0.10(2) 0.35(6) 0.04(3) 0.00(4) 0.02(3)
C5W 0.15(2) 0.15(3) 0.42(6) 0.04(3) 0.05(3) 0.003(19)
C6W 0.16(2) 0.23(3) 0.31(4) -0.08(3) 0.08(3) -0.08(3)

loop_
_atom_type_symbol
_atom_type_description
_atom_type_scat_dispersion_real
_atom_type_scat_dispersion_imag
_atom_type_scat_source
C C 0.0033 0.0016 'International Tables Vol C Tables 4.2.6.8 and 6.1.1.4'
H H 0.0000 0.0000 'International Tables Vol C Tables 4.2.6.8 and 6.1.1.4'
N N 0.0061 0.0033 'International Tables Vol C Tables 4.2.6.8 and 6.1.1.4'
O O 0.0106 0.0060 'International Tables Vol C Tables 4.2.6.8 and 6.1.1.4'
F F 0.0171 0.0103 'International Tables Vol C Tables 4.2.6.8 and 6.1.1.4'
Cu Cu 0.3201 1.2651 'International Tables Vol C Tables 4.2.6.8 and 6.1.1.4'

loop_
_geom_angle_atom_site_label_1
_geom_angle_atom_site_label_2
_geom_angle_atom_site_label_3
_geom_angle
_geom_angle_site_symmetry_1
_geom_angle_site_symmetry_3
O4 Cu1 O1 168.57(16) . .
O4 Cu1 O3 91.51(15) . .
O1 Cu1 O3 88.64(16) . .
O4 Cu1 O2 85.13(16) . .
O1 Cu1 O2 90.60(16) . .
O3 Cu1 O2 158.76(15) . .
O4 Cu1 N3A 96.01(15) . .
O1 Cu1 N3A 95.39(15) . .
O3 Cu1 N3A 92.90(14) . .
O2 Cu1 N3A 108.30(15) . .
O4 Cu1 C9 21.06(15) . .
O1 Cu1 C9 155.08(18) . .
O3 Cu1 C9 70.62(16) . .
O2 Cu1 C9 103.71(16) . .
N3A Cu1 C9 99.20(14) . .
C2 O1 Cu1 126.5(4) . .
F3 C1 F2 127.2(14) . .
F3 C1 C2 108.3(13) . .
F2 C1 C2 108.4(16) . .
F3 C1 F1 71.3(15) . .
F2 C1 F1 77.2(16) . .
C2 C1 F1 82.8(16) . .
C1 F1 F3 39.9(6) . .
C1 F3 F1 68.8(15) . .
O1 C2 C3 126.3(6) . .
O1 C2 C1 115.4(7) . .
C3 C2 C1 116.2(7) . .
O1 C2 Cu1 33.0(3) . .
C3 C2 Cu1 93.6(4) . .
C1 C2 Cu1 143.5(7) . .
C4 C3 C2 122.6(6) . .
C4 C3 Cu1 61.2(3) . .
C2 C3 Cu1 61.5(4) . .
O2 C4 C3 126.7(6) . .
O2 C4 C5 114.0(6) . .
C3 C4 C5 119.2(6) . .
O2 C4 Cu1 33.1(3) . .
C3 C4 Cu1 93.8(4) . .
C5 C4 Cu1 147.1(5) . .
F4 C5 F6 108.7(9) . .
F4 C5 F5 105.3(7) . .
F6 C5 F5 98.0(7) . .
F4 C5 C4 116.5(6) . .
F6 C5 C4 112.1(6) . .
F5 C5 C4 114.4(7) . .
C5 F6 Cu1 115.9(6) . 2_765
C4 O2 Cu1 126.5(4) . .
O5 Cu2 O8 176.11(17) . .
O5 Cu2 O7 86.69(19) . .
O8 Cu2 O7 92.16(17) . .
O5 Cu2 O6 91.61(17) . .
O8 Cu2 O6 89.59(16) . .
O7 Cu2 O6 178.17(17) . .
O5 Cu2 O1A 102.51(15) . .
O8 Cu2 O1A 81.12(14) . .
O7 Cu2 O1A 86.98(14) . .
O6 Cu2 O1A 92.75(14) . .
O5 Cu2 O2B 85.54(17) . .
O8 Cu2 O2B 90.91(16) . .
O7 Cu2 O2B 96.61(16) . .
O6 Cu2 O2B 83.91(15) . .
O1A Cu2 O2B 171.39(13) . .
C7 O3 Cu1 125.2(3) . .
F7 C6 F8 108.8(7) . .
F7 C6 F9 104.6(6) . .
F8 C6 F9 105.0(6) . .
F7 C6 C7 113.7(6) . .
F8 C6 C7 114.6(5) . .
F9 C6 C7 109.3(6) . .
O3 C7 C8 127.5(5) . .
O3 C7 C6 112.7(5) . .
C8 C7 C6 119.8(5) . .
O3 C7 Cu1 33.8(2) . .
C8 C7 Cu1 93.9(4) . .
C6 C7 Cu1 146.1(4) . .
C9 C8 C7 121.9(5) . .
C9 C8 Cu1 60.7(3) . .
C7 C8 Cu1 61.2(3) . .
O4 C9 C8 128.1(5) . .
O4 C9 C10 113.0(6) . .
C8 C9 C10 118.9(6) . .
O4 C9 Cu1 33.7(2) . .
C8 C9 Cu1 94.5(4) . .
C10 C9 Cu1 146.4(5) . .
F11 C10 F12 104.9(7) . .
F11 C10 F10 105.5(7) . .
F12 C10 F10 104.7(7) . .
F11 C10 C9 112.1(6) . .
F12 C10 C9 113.7(6) . .
F10 C10 C9 115.0(6) . .
C9 O4 Cu1 125.3(4) . .
C12 O5 Cu2 125.2(4) . .
F15 C11 F13 114.1(18) . .
F15 C11 F14 98.7(11) . .
F13 C11 F14 97.5(12) . .
F15 C11 C12 115.7(9) . .
F13 C11 C12 119.3(9) . .
F14 C11 C12 106.9(14) . .
O5 C12 C13 128.1(6) . .
O5 C12 C11 117.2(8) . .
C13 C12 C11 114.5(9) . .
O5 C12 Cu2 33.8(3) . .
C13 C12 Cu2 94.5(4) . .
C11 C12 Cu2 150.9(7) . .
C14 C13 C12 121.6(7) . .
C14 C13 Cu2 61.3(4) . .
C12 C13 Cu2 60.4(4) . .
O6 C14 C13 128.2(6) . .
O6 C14 C15 113.7(5) . .
C13 C14 C15 118.2(6) . .
O6 C14 Cu2 34.1(3) . .
C13 C14 Cu2 94.1(5) . .
C15 C14 Cu2 147.8(5) . .
F16 C15 F18 108.2(6) . .
F16 C15 F17 106.1(6) . .
F18 C15 F17 103.8(5) . .
F16 C15 C14 113.6(5) . .
F18 C15 C14 114.5(6) . .
F17 C15 C14 109.9(5) . .
C14 O6 Cu2 124.9(4) . .
C17 O7 Cu2 124.2(4) . .
F20 C16 F21 106.1(11) . .
F20 C16 F19 106.1(9) . .
F21 C16 F19 99.4(9) . .
F20 C16 C17 115.6(8) . .
F21 C16 C17 112.5(8) . .
F19 C16 C17 115.5(9) . .
O7 C17 C18 127.9(6) . .
O7 C17 C16 113.1(7) . .
C18 C17 C16 119.0(8) . .
O7 C17 Cu2 34.4(3) . .
C18 C17 Cu2 93.7(4) . .
C16 C17 Cu2 147.0(6) . .
C17 C18 C19 122.4(7) . .
C17 C18 Cu2 61.5(4) . .
C19 C18 Cu2 61.2(4) . .
O8 C19 C18 128.2(6) . .
O8 C19 C20 111.7(6) . .
C18 C19 C20 120.1(6) . .
O8 C19 Cu2 34.7(2) . .
C18 C19 Cu2 93.7(4) . .
C20 C19 Cu2 145.9(5) . .
F22 C20 F23 107.9(7) . .
F22 C20 F24 106.4(6) . .
F23 C20 F24 106.6(7) . .
F22 C20 C19 111.3(7) . .
F23 C20 C19 111.7(5) . .
F24 C20 C19 112.6(6) . .
C19 O8 Cu2 123.5(4) . .
O9 Cu3 O9 180.0(3) 2_766 .
O9 Cu3 O10 92.16(19) 2_766 2_766
O9 Cu3 O10 87.84(19) . 2_766
O9 Cu3 O10 87.84(19) 2_766 .
O9 Cu3 O10 92.16(19) . .
O10 Cu3 O10 180.000(1) 2_766 .
O9 Cu3 O1B 97.73(17) 2_766 2_766
O9 Cu3 O1B 82.27(17) . 2_766
O10 Cu3 O1B 94.56(15) 2_766 2_766
O10 Cu3 O1B 85.44(15) . 2_766
O9 Cu3 O1B 82.27(17) 2_766 .
O9 Cu3 O1B 97.73(17) . .
O10 Cu3 O1B 85.44(15) 2_766 .
O10 Cu3 O1B 94.56(15) . .
O1B Cu3 O1B 180.000(1) 2_766 .
C22 O9 Cu3 124.4(5) . .
F33 C21 F32 119.8(19) . .
F33 C21 F31 96.7(10) . .
F32 C21 F31 95.1(11) . .
F33 C21 C22 118.0(9) . .
F32 C21 C22 114.0(9) . .
F31 C21 C22 107.2(13) . .
O9 C22 C23 127.6(7) . .
O9 C22 C21 109.6(8) . .
C23 C22 C21 122.6(9) . .
O9 C22 Cu3 34.3(3) . .
C23 C22 Cu3 93.9(5) . .
C21 C22 Cu3 143.4(7) . .
C22 C23 C24 121.9(7) . .
C22 C23 Cu3 60.9(4) . .
C24 C23 Cu3 61.1(4) . .
O10 C24 C23 127.8(7) . .
O10 C24 C25 114.6(7) . .
C23 C24 C25 117.6(7) . .
O10 C24 Cu3 34.4(3) . .
C23 C24 Cu3 93.6(5) . .
C25 C24 Cu3 148.6(6) . .
F35 C25 F36 107.5(9) . .
F35 C25 F34 105.4(7) . .
F36 C25 F34 103.9(8) . .
F35 C25 C24 113.7(8) . .
F36 C25 C24 113.8(7) . .
F34 C25 C24 111.7(8) . .
C24 O10 Cu3 124.3(4) . .
O14 Cu4 O11 177.1(2) . .
O14 Cu4 O13 90.7(2) . .
O11 Cu4 O13 88.1(2) . .
O14 Cu4 O12 87.9(2) . .
O11 Cu4 O12 90.97(19) . .
O13 Cu4 O12 133.07(18) . .
O14 Cu4 N3B 94.2(2) . .
O11 Cu4 N3B 88.7(2) . .
O13 Cu4 N3B 128.05(19) . .
O12 Cu4 N3B 98.81(16) . .
O14 Cu4 C32 158.0(3) . .
O11 Cu4 C32 21.0(2) . .
O13 Cu4 C32 103.9(2) . .
O12 Cu4 C32 70.1(2) . .
N3B Cu4 C32 89.7(2) . .
C32 O11 Cu4 125.3(5) . .
F38 C31 F39 114(3) . .
F38 C31 F37 90(2) . .
F39 C31 F37 94(3) . .
F38 C31 C32 122.8(17) . .
F39 C31 C32 120.6(14) . .
F37 C31 C32 101(3) . .
O11 C32 C33 128.5(8) . .
O11 C32 C31 114.5(10) . .
C33 C32 C31 116.7(11) . .
O11 C32 Cu4 33.7(3) . .
C33 C32 Cu4 95.0(6) . .
C31 C32 Cu4 148.2(9) . .
C32 C33 C34 124.5(8) . .
C32 C33 Cu4 60.5(5) . .
C34 C33 Cu4 64.0(4) . .
O12 C34 C33 126.3(7) . .
O12 C34 C35 115.9(7) . .
C33 C34 C35 117.8(7) . .
O12 C34 Cu4 35.6(3) . .
C33 C34 Cu4 90.7(5) . .
C35 C34 Cu4 151.4(6) . .
F41 C35 F40 105.9(9) . .
F41 C35 F42 105.4(8) . .
F40 C35 F42 101.6(7) . .
F41 C35 C34 113.9(7) . .
F40 C35 C34 114.6(7) . .
F42 C35 C34 114.3(7) . .
C34 O12 Cu4 124.1(4) . .
C37 O13 Cu4 125.3(6) . .
F43 C36 F44 123(3) . .
F43 C36 F45 96.9(17) . .
F44 C36 F45 104.7(15) . .
F43 C36 C37 111.6(13) . .
F44 C36 C37 110.8(14) . .
F45 C36 C37 107.4(16) . .
O13 C37 C38 128.5(8) . .
O13 C37 C36 110.0(11) . .
C38 C37 C36 121.5(11) . .
O13 C37 Cu4 33.7(3) . .
C38 C37 Cu4 94.8(6) . .
C36 C37 Cu4 143.7(10) . .
C39 C38 C37 121.4(8) . .
C39 C38 Cu4 61.0(5) . .
C37 C38 Cu4 60.4(5) . .
O14 C39 C38 126.2(9) . .
O14 C39 C40 114.8(9) . .
C38 C39 C40 118.8(9) . .
O14 C39 Cu4 32.1(4) . .
C38 C39 Cu4 94.1(6) . .
C40 C39 Cu4 146.7(7) . .
F47 C40 F46 110(2) . .
F47 C40 F48 106.7(14) . .
F46 C40 F48 99.5(12) . .
F47 C40 C39 115.4(11) . .
F46 C40 C39 116.7(11) . .
F48 C40 C39 106.7(16) . .
C39 O14 Cu4 127.8(5) . .
N1A O1A Cu2 127.3(3) . .
O1A N1A C7A 125.6(4) . .
O1A N1A C1A 121.9(4) . .
C7A N1A C1A 111.5(4) . .
O1A N1A Cu2 34.63(19) . .
C7A N1A Cu2 120.0(3) . .
C1A N1A Cu2 121.2(3) . .
N1A C1A C3A 110.0(5) . .
N1A C1A C2A 105.2(5) . .
C3A C1A C2A 110.0(6) . .
N1A C1A C4A 100.1(4) . .
C3A C1A C4A 116.5(5) . .
C2A C1A C4A 113.9(5) . .
N2A C4A C5A 106.7(5) . .
N2A C4A C6A 109.3(5) . .
C5A C4A C6A 110.0(7) . .
N2A C4A C1A 101.1(4) . .
C5A C4A C1A 113.4(5) . .
C6A C4A C1A 115.5(6) . .
O2A N2A C7A 125.6(4) . .
O2A N2A C4A 123.1(4) . .
C7A N2A C4A 111.1(4) . .
N1A C7A N2A 109.2(4) . .
N1A C7A C8A 125.4(4) . .
N2A C7A C8A 125.3(5) . .
C10A C8A C9A 104.7(5) . .
C10A C8A C7A 127.5(5) . .
C9A C8A C7A 127.8(5) . .
N3A C9A C8A 111.2(5) . .
N3A C9A Cu1 35.4(2) . .
C8A C9A Cu1 146.6(4) . .
C9A N3A N4A 105.0(4) . .
C9A N3A Cu1 124.1(3) . .
N4A N3A Cu1 130.9(3) . .
C10A N4A N3A 111.1(4) . .
C10A N4A C41A 128.2(5) . .
N3A N4A C41A 120.7(4) . .
C10A N4A Cu1 142.0(3) . .
N3A N4A Cu1 30.9(2) . .
C41A N4A Cu1 89.8(3) . .
N4A C41A C42A 113.7(5) . .
C41A C42A C42B 113.2(5) . .
N4A C10A C8A 108.1(5) . .
N4B C10B C8B 108.6(6) . .
C41B C42B C42A 112.6(5) . .
N4B C41B C42B 111.1(5) . .
C10B N4B N3B 110.8(5) . .
C10B N4B C41B 126.6(5) . .
N3B N4B C41B 122.6(5) . .
C10B N4B Cu4 141.0(4) . .
N3B N4B Cu4 31.1(2) . .
C41B N4B Cu4 91.9(3) . .
C9B N3B N4B 104.9(5) . .
C9B N3B Cu4 124.3(4) . .
N4B N3B Cu4 129.8(4) . .
N3B C9B C8B 111.6(5) . .
N3B C9B Cu4 35.0(3) . .
C8B C9B Cu4 145.6(4) . .
C10B C8B C9B 104.1(5) . .
C10B C8B C7B 127.8(6) . .
C9B C8B C7B 128.0(6) . .
N1B C7B N2B 108.9(5) . .
N1B C7B C8B 127.2(6) . .
N2B C7B C8B 123.9(5) . .
N2B O2B Cu2 147.3(4) . .
O2B N2B C7B 125.8(5) . .
O2B N2B C1B 121.2(6) . .
C7B N2B C1B 112.3(5) . .
N1B C4B C6B 110.8(6) . .
N1B C4B C5B 104.0(7) . .
C6B C4B C5B 109.6(9) . .
N1B C4B C1B 101.1(5) . .
C6B C4B C1B 115.0(8) . .
C5B C4B C1B 115.4(8) . .
N2B C1B C2B 103.8(8) . .
N2B C1B C3B 109.3(7) . .
C2B C1B C3B 112.2(13) . .
N2B C1B C4B 100.3(6) . .
C2B C1B C4B 113.8(8) . .
C3B C1B C4B 115.9(11) . .
O1B N1B C7B 125.3(5) . .
O1B N1B C4B 121.9(5) . .
C7B N1B C4B 112.1(5) . .
O1B N1B Cu3 38.2(3) . .
C7B N1B Cu3 114.1(4) . .
C4B N1B Cu3 123.4(3) . .
N1B O1B Cu3 123.1(4) . .
C2W C1W C6W 120.0 . .
C3W C2W C1W 162.8(5) 2_656 .
C3W C2W C3W 45.2(5) 2_656 .
C1W C2W C3W 120.0 . .
C3W C2W C4W 46.9(4) 2_656 2_656
C1W C2W C4W 148.1(2) . 2_656
C3W C2W C4W 91.6(2) . 2_656
C2W C3W C3W 93.9(7) 2_656 2_656
C2W C3W C4W 104.5(5) 2_656 .
C3W C3W C4W 159.1(5) 2_656 .
C2W C3W C2W 134.8(5) 2_656 .
C3W C3W C2W 40.9(4) 2_656 .
C4W C3W C2W 120.0 . .
C3W C4W C5W 120.0 . .
C3W C4W C2W 28.6(2) . 2_656
C5W C4W C2W 148.1(2) . 2_656
C4W C5W C6W 120.0 . .
C5W C6W C1W 120.0 . .

loop_
_geom_bond_atom_site_label_1
_geom_bond_atom_site_label_2
_geom_bond_distance
_geom_bond_site_symmetry_2
Cu1 O4 1.940(4) .
Cu1 O1 1.946(4) .
Cu1 O3 1.949(3) .
Cu1 O2 1.946(4) .
Cu1 N3A 2.220(4) .
Cu1 C9 2.856(6) .
O1 C2 1.256(7) .
C1 F3 1.162(12) .
C1 F2 1.182(14) .
C1 C2 1.653(19) .
C1 F1 1.69(3) .
F1 F3 1.716(17) .
C2 C3 1.380(9) .
C3 C4 1.386(9) .
C4 O2 1.246(6) .
C4 C5 1.487(9) .
C5 F4 1.205(8) .
C5 F6 1.280(8) .
C5 F5 1.310(8) .
F6 Cu1 3.330(9) 2_765
Cu2 O5 1.932(4) .
Cu2 O8 1.942(4) .
Cu2 O7 1.944(4) .
Cu2 O6 1.959(4) .
Cu2 O1A 2.351(4) .
Cu2 O2B 2.440(4) .
O3 C7 1.258(6) .
C6 F7 1.272(8) .
C6 F8 1.301(6) .
C6 F9 1.325(7) .
C6 C7 1.515(8) .
C7 C8 1.380(8) .
C8 C9 1.371(8) .
C9 O4 1.257(6) .
C9 C10 1.512(8) .
C10 F11 1.250(8) .
C10 F12 1.264(8) .
C10 F10 1.269(7) .
O5 C12 1.246(8) .
C11 F15 1.144(12) .
C11 F13 1.164(11) .
C11 F14 1.296(16) .
C11 C12 1.538(12) .
C12 C13 1.386(10) .
C13 C14 1.362(9) .
C14 O6 1.250(6) .
C14 C15 1.517(8) .
C15 F16 1.281(7) .
C15 F18 1.305(7) .
C15 F17 1.322(7) .
O7 C17 1.260(7) .
C16 F20 1.208(10) .
C16 F21 1.261(10) .
C16 F19 1.276(10) .
C16 C17 1.494(10) .
C17 C18 1.357(9) .
C18 C19 1.375(9) .
C19 O8 1.262(7) .
C19 C20 1.527(9) .
C20 F22 1.304(9) .
C20 F23 1.316(8) .
C20 F24 1.339(8) .
Cu3 O9 1.929(4) 2_766
Cu3 O9 1.929(4) .
Cu3 O10 1.937(4) 2_766
Cu3 O10 1.937(4) .
Cu3 O1B 2.465(4) 2_766
Cu3 O1B 2.465(4) .
O9 C22 1.247(7) .
C21 F33 1.107(11) .
C21 F32 1.156(11) .
C21 F31 1.351(14) .
C21 C22 1.536(13) .
C22 C23 1.376(10) .
C23 C24 1.381(10) .
C24 O10 1.246(7) .
C24 C25 1.508(10) .
C25 F35 1.277(8) .
C25 F36 1.296(10) .
C25 F34 1.300(10) .
Cu4 O14 1.907(5) .
Cu4 O11 1.920(5) .
Cu4 O13 1.918(5) .
Cu4 O12 2.041(4) .
Cu4 N3B 2.137(5) .
Cu4 C32 2.825(8) .
O11 C32 1.242(8) .
C31 F38 1.17(2) .
C31 F39 1.231(19) .
C31 F37 1.46(6) .
C31 C32 1.49(2) .
C32 C33 1.345(11) .
C33 C34 1.380(10) .
C34 O12 1.219(7) .
C34 C35 1.503(10) .
C35 F41 1.245(9) .
C35 F40 1.274(8) .
C35 F42 1.283(8) .
O13 C37 1.238(10) .
C36 F43 1.184(16) .
C36 F44 1.148(17) .
C36 F45 1.289(18) .
C36 C37 1.598(17) .
C37 C38 1.362(13) .
C38 C39 1.362(12) .
C39 O14 1.234(8) .
C39 C40 1.510(14) .
C40 F47 1.201(16) .
C40 F46 1.230(13) .
C40 F48 1.313(18) .
O1A N1A 1.283(5) .
N1A C7A 1.336(6) .
N1A C1A 1.504(6) .
C1A C3A 1.519(8) .
C1A C2A 1.522(8) .
C1A C4A 1.541(7) .
C4A N2A 1.495(6) .
C4A C5A 1.523(9) .
C4A C6A 1.518(9) .
N2A O2A 1.270(5) .
N2A C7A 1.346(6) .
C7A C8A 1.449(6) .
C8A C10A 1.363(7) .
C8A C9A 1.383(7) .
C9A N3A 1.334(6) .
N3A N4A 1.349(5) .
N4A C10A 1.335(6) .
N4A C41A 1.460(6) .
C41A C42A 1.506(8) .
C42A C42B 1.515(8) .
C10B N4B 1.334(7) .
C10B C8B 1.352(8) .
C42B C41B 1.509(8) .
C41B N4B 1.464(7) .
N4B N3B 1.350(6) .
N3B C9B 1.319(7) .
C9B C8B 1.394(8) .
C8B C7B 1.432(8) .
C7B N1B 1.325(7) .
C7B N2B 1.340(7) .
O2B N2B 1.288(6) .
N2B C1B 1.505(8) .
C6B C4B 1.518(10) .
C5B C4B 1.566(13) .
C4B N1B 1.496(8) .
C4B C1B 1.540(10) .
C3B C1B 1.526(12) .
C2B C1B 1.529(15) .
N1B O1B 1.273(6) .
C1W C2W 1.3900 .
C1W C6W 1.3900 .
C2W C3W 0.912(8) 2_656
C2W C3W 1.3900 .
C2W C4W 1.844(8) 2_656
C3W C2W 0.912(8) 2_656
C3W C3W 0.989(8) 2_656
C3W C4W 1.3900 .
C4W C5W 1.3900 .
C4W C2W 1.844(8) 2_656
C5W C6W 1.3900 .
